data_1576373
loop_
_publ_author_name
'Wieprecht, Nele'
'Krummenacher, Ivo'
'W\"ust, Leonie'
'Michel, Maximilian'
'Neder, Marco'
'H\"afner, Andreas'
'Karg, Jordan'
'Braunschweig, Holger'

_publ_section_title
;
 Boraindenes as versatile precursors to benzannulated boron heterocycles
;
_journal_name_full 'Chemical Science'
_journal_paper_doi 10.1039/D5SC08526H
_journal_year 2025
_chemical_formula_moiety 'C30 H27 B O'
_chemical_formula_sum 'C30 H27 B O'
_chemical_formula_weight 414.32
_space_group_crystal_system triclinic
_space_group_IT_number 2
_space_group_name_Hall '-P 1'
_space_group_name_H-M_alt 'P -1'
_atom_sites_solution_hydrogens geom
_atom_sites_solution_primary dual
_atom_sites_solution_secondary difmap
_audit_creation_date 2025-01-15
_audit_creation_method 'CIF-fill 1.5p (K.Radacki, 2005-25)'
_audit_update_record
;
2025-11-03 deposited with the CCDC.	2025-12-01 downloaded from the CCDC.
;
_cell_angle_alpha 83.044(3)
_cell_angle_beta 84.725(4)
_cell_angle_gamma 78.152(4)
_cell_formula_units_Z 2
_cell_length_a 5.8732(2)
_cell_length_b 9.1187(4)
_cell_length_c 22.1596(9)
_cell_measurement_reflns_used 4684
_cell_measurement_temperature 100(2)
_cell_measurement_theta_max 72.3470
_cell_measurement_theta_min 4.0180
_cell_volume 1150.19(8)
_computing_cell_refinement 'CrysAlisPro 1.171.41.112a (Rigaku OD, 2021)'
_computing_data_collection 'CrysAlisPro 1.171.41.112a (Rigaku OD, 2021)'
_computing_data_reduction 'CrysAlisPro 1.171.41.112a (Rigaku OD, 2021)'
_computing_molecular_graphics 'ShelXLe (Huebschle et all, 2011)'
_computing_publication_material 'SHELXL-2019/2 (Sheldrick, 2019)'
_computing_structure_refinement 'SHELXL-2019/2 (Sheldrick, 2019)'
_computing_structure_solution 'SHELXT 2014/5 (Sheldrick, 2014)''
_diffrn_ambient_environment N~2~
_diffrn_ambient_temperature 100(2)
_diffrn_detector HPA
_diffrn_detector_area_resol_mean 10.0
_diffrn_detector_type 'HyPix Arc150'
_diffrn_measured_fraction_theta_full 0.990
_diffrn_measured_fraction_theta_max 0.932
_diffrn_measurement_details
;
 List of Runs (angles in degrees, time in seconds):
 --------------------------------------------------------------------------
  1  \w    -88.00 -52.00   0.50    0.63    --  -69.94 -15.00 -60.00   72
  2  \w     67.00  92.00   0.50    0.63    --   84.75 -95.00-150.00   50
  3  \w   -127.00 -50.00   0.50    0.63    --  -76.40 -15.00  90.00  154
  4  \w     50.00 132.00   0.50    0.63    --   84.75  15.00-120.00  164
  5  \w     16.00  43.00   0.50    0.63    --   58.86 -95.00-120.00   54
  6  \w    -97.00 -67.00   0.50    0.63    --  -79.50 115.00 114.28   60
  7  \w     31.00  58.00   0.50    0.63    --   71.49 -95.00 150.00   54
  8  \w     29.00  54.00   0.50    0.63    --   71.49 -95.00 120.00   50
  9  \w    -63.00 -38.00   0.50    0.63    --  -79.50 115.00 114.28   50
 10  \w    -75.00 -31.00   0.50    0.63    --  -76.40 112.00 -60.00   88
 11  \w     66.00  91.00   0.50    0.63    --   84.75 -95.00  30.00   50
 12  \w    -97.00 -41.00   0.50    0.63    --  -78.00 114.00 -99.41  112
 13  \w    -84.00 -31.00   0.50    0.63    --  -76.40 112.00 150.00  106
 14  \w    -67.00 -39.00   0.50    0.63    --  -76.40 112.00-150.00   56
 15  \w    -64.00 -22.00   0.50    0.63    --  -60.41 126.00  30.00   84
 16  \w     59.00 110.00   0.50    0.63    --   77.02  15.00 -90.00  102
 17  \w   -119.00 -90.00   0.50    0.63    --  -69.94 -15.00 -60.00   58
 18  \w   -124.00 -41.00   0.50    0.63    --  -76.40 -15.00 -30.00  166
 19  \w    -60.00 -24.00   0.50    0.63    --  -69.94 126.00-150.00   72
 20  \w   -127.00 -94.00   0.50    0.63    --  -76.40 -15.00  60.00   66
 21  \w     49.00 135.00   0.50    0.63    --   84.75  15.00 -30.00  172
 22  \w     50.00  92.00   0.50    0.63    --   84.75 -95.00  60.00   84
 23  \w     67.00  92.00   0.50    0.63    --   84.75 -95.00 150.00   50
 24  \w     42.00  91.00   0.50    0.63    --   84.75 -95.00-120.00   98
 25  \w     62.00  89.00   0.50    0.63    --   84.75 -95.00-180.00   54
 26  \w     54.00  92.00   0.50    0.63    --   84.75 -95.00 -30.00   76
 27  \w     41.00  90.00   0.50    0.63    --   77.02-112.00  60.00   98
 28  \w     42.00  67.00   0.50    0.63    --   84.75 -95.00   0.00   50
 29  \w     16.00  46.00   0.50    0.63    --   58.86 -95.00 -30.00   60
 30  \w     39.00  64.00   0.50    0.63    --   84.75-112.00 120.00   50
 31  \w     64.00  92.00   0.50    0.63    --   84.75 -95.00 -60.00   56
 32  \w     51.00  89.00   0.50    0.63    --   84.75 -95.00 120.00   76
 33  \w     54.00  90.00   0.50    0.63    --   84.75 -95.00 -90.00   72
;
_diffrn_measurement_device 'four-circle diffractometer'
_diffrn_measurement_device_type 'Rigaku XtaLAB Synergy-R'
_diffrn_measurement_method '\w scans'
_diffrn_orient_matrix_type
;
 CrysAlisPro convention (1999,Acta A55,543-557)
;
_diffrn_orient_matrix_UB_11 -0.2137378000
_diffrn_orient_matrix_UB_12 0.1144338000
_diffrn_orient_matrix_UB_13 0.0219176000
_diffrn_orient_matrix_UB_21 -0.1248028000
_diffrn_orient_matrix_UB_22 -0.0139282000
_diffrn_orient_matrix_UB_23 -0.0566163000
_diffrn_orient_matrix_UB_31 -0.1044828000
_diffrn_orient_matrix_UB_32 -0.1297732000
_diffrn_orient_matrix_UB_33 0.0352542000
_diffrn_radiation_monochromator 'multi-layer mirror'
_diffrn_radiation_probe x-ray
_diffrn_radiation_type CuK\a
_diffrn_radiation_wavelength 1.54184
_diffrn_radiation_xray_symbol K-L~2,3~
_diffrn_reflns_av_R_equivalents 0.0294
_diffrn_reflns_av_unetI/netI 0.0443
_diffrn_reflns_Laue_measured_fraction_full 0.990
_diffrn_reflns_Laue_measured_fraction_max 0.932
_diffrn_reflns_limit_h_max 7
_diffrn_reflns_limit_h_min -7
_diffrn_reflns_limit_k_max 10
_diffrn_reflns_limit_k_min -11
_diffrn_reflns_limit_l_max 27
_diffrn_reflns_limit_l_min -27
_diffrn_reflns_number 12872
_diffrn_reflns_point_group_measured_fraction_full 0.990
_diffrn_reflns_point_group_measured_fraction_max 0.932
_diffrn_reflns_theta_full 67.684
_diffrn_reflns_theta_max 75.509
_diffrn_reflns_theta_min 4.029
_diffrn_source 'rotating-anode X-ray tube'
_diffrn_source_type 'PhotonJet-R X-ray Source'
_exptl_absorpt_coefficient_mu 0.532
_exptl_absorpt_correction_T_max 1.00000
_exptl_absorpt_correction_T_min 0.73613
_exptl_absorpt_correction_type multi-scan
_exptl_absorpt_process_details
;
 CrysAlisPro 1.171.41.112a (Rigaku Oxford Diffraction, 2021) Empirical 
 absorption correction using spherical harmonics, implemented in SCALE3 
 ABSPACK scaling algorithm.
;
_exptl_crystal_colour 'clear light colourless'
_exptl_crystal_density_diffrn 1.196
_exptl_crystal_description needle
_exptl_crystal_F_000 440
_exptl_crystal_preparation
;
 For data collection the crystal was immersed in a film of perfluoropolyether 
 oil, mounted on a polyimide loop and transferred to stream of cold nitrogen 
 (Oxford Cryostream 800).
;
_exptl_crystal_size_max 0.290
_exptl_crystal_size_mid 0.050
_exptl_crystal_size_min 0.030
_refine_diff_density_max 0.874
_refine_diff_density_min -0.269
_refine_diff_density_rms 0.053
_refine_ls_extinction_method none
_refine_ls_goodness_of_fit_ref 1.067
_refine_ls_hydrogen_treatment constr
_refine_ls_matrix_type full
_refine_ls_number_parameters 293
_refine_ls_number_reflns 4474
_refine_ls_number_restraints 0
_refine_ls_restrained_S_all 1.067
_refine_ls_R_factor_all 0.0801
_refine_ls_R_factor_gt 0.0582
_refine_ls_shift/su_max 0.000
_refine_ls_shift/su_mean 0.000
_refine_ls_structure_factor_coef Fsqd
_refine_ls_weighting_details
;
 w=1/[\s^2^(Fo^2^)+(0.0914P)^2^+0.1549P] where P=(Fo^2^+2Fc^2^)/3
;
_refine_ls_weighting_scheme calc
_refine_ls_wR_factor_gt 0.1530
_refine_ls_wR_factor_ref 0.1653
_reflns_Friedel_coverage 0.000
_reflns_number_gt 3263
_reflns_number_total 4474
_reflns_threshold_expression 'I > 2\s(I)'
_cod_data_source_file d5sc08526h2.cif
_cod_data_source_block 2Dur
_cod_original_cell_volume 1150.20(8)
_cod_database_code 1576373
_shelx_shelxl_version_number 2019/2
_shelx_space_group_comment
;
 The symmetry employed for this shelxl refinement is uniquely defined by the 
 following loop, which should always be used as a source of symmetry 
 information in preference to the above space-group names. They are only 
 intended as comments.
;
_shelx_estimated_absorpt_t_min 0.861
_shelx_estimated_absorpt_t_max 0.984

loop_
_space_group_symop_operation_xyz
'x, y, z'
'-x, -y, -z'

loop_
_atom_site_label
_atom_site_type_symbol
_atom_site_fract_x
_atom_site_fract_y
_atom_site_fract_z
_atom_site_U_iso_or_equiv
_atom_site_adp_type
_atom_site_occupancy
_atom_site_site_symmetry_order
_atom_site_calc_flag
_atom_site_refinement_flags_posn
_atom_site_refinement_flags_adp
_atom_site_refinement_flags_occupancy
_atom_site_disorder_assembly
_atom_site_disorder_group
O1_1 O 0.6999(2) 0.63744(15) 0.24227(6) 0.0304(3) Uani 1 1 d . . . . .
C1_1 C 0.8280(3) 0.5626(2) 0.19575(8) 0.0277(4) Uani 1 1 d . . . . .
B1_1 B 0.5744(4) 0.5665(3) 0.28861(10) 0.0307(5) Uani 1 1 d . . . . .
C2_1 C 0.8303(3) 0.4160(2) 0.19080(8) 0.0276(4) Uani 1 1 d . . . . .
C3_1 C 0.6959(3) 0.3291(2) 0.23517(8) 0.0286(4) Uani 1 1 d . . . . .
C4_1 C 0.6980(4) 0.1761(2) 0.23117(9) 0.0323(5) Uani 1 1 d . . . . .
H4_1 H 0.789569 0.126599 0.199212 0.039 Uiso 1 1 calc R U . . .
C5_1 C 0.5676(4) 0.0972(2) 0.27345(10) 0.0358(5) Uani 1 1 d . . . . .
H5_1 H 0.570442 -0.006237 0.270459 0.043 Uiso 1 1 calc R U . . .
C6_1 C 0.4317(4) 0.1689(3) 0.32054(10) 0.0385(5) Uani 1 1 d . . . . .
H6_1 H 0.341136 0.114571 0.349243 0.046 Uiso 1 1 calc R U . . .
C7_1 C 0.4289(4) 0.3190(2) 0.32533(9) 0.0346(5) Uani 1 1 d . . . . .
H7_1 H 0.336041 0.366814 0.357507 0.042 Uiso 1 1 calc R U . . .
C8_1 C 0.5615(3) 0.4023(2) 0.28337(9) 0.0308(5) Uani 1 1 d . . . . .
C1_2 C 0.4756(3) 0.6593(2) 0.34409(9) 0.0299(4) Uani 1 1 d . . . . .
C2_2 C 0.6009(4) 0.6314(2) 0.39693(9) 0.0330(5) Uani 1 1 d . . . . .
C3_2 C 0.5173(4) 0.7129(3) 0.44703(9) 0.0358(5) Uani 1 1 d . . . . .
C4_2 C 0.3096(4) 0.8179(2) 0.44353(9) 0.0372(5) Uani 1 1 d . . . . .
H4_2 H 0.252499 0.871870 0.477656 0.045 Uiso 1 1 calc R U . . .
C5_2 C 0.1820(4) 0.8470(2) 0.39223(9) 0.0333(5) Uani 1 1 d . . . . .
C6_2 C 0.2670(3) 0.7680(2) 0.34152(9) 0.0313(5) Uani 1 1 d . . . . .
C7_2 C 0.8269(4) 0.5164(3) 0.40040(10) 0.0421(5) Uani 1 1 d . . . . .
H7A_2 H 0.953677 0.566240 0.407191 0.063 Uiso 1 1 calc R U . . .
H7B_2 H 0.862190 0.470076 0.362088 0.063 Uiso 1 1 calc R U . . .
H7C_2 H 0.810925 0.438338 0.434168 0.063 Uiso 1 1 calc R U . . .
C8_2 C 0.6504(5) 0.6888(3) 0.50372(10) 0.0501(6) Uani 1 1 d . . . . .
H8A_2 H 0.568090 0.756889 0.533113 0.075 Uiso 1 1 calc R U . . .
H8B_2 H 0.807134 0.709630 0.493020 0.075 Uiso 1 1 calc R U . . .
H8C_2 H 0.662359 0.584198 0.521808 0.075 Uiso 1 1 calc R U . . .
C9_2 C -0.0447(4) 0.9617(3) 0.39116(11) 0.0441(6) Uani 1 1 d . . . . .
H9A_2 H -0.036867 1.037401 0.356049 0.066 Uiso 1 1 calc R U . . .
H9B_2 H -0.069819 1.011035 0.428786 0.066 Uiso 1 1 calc R U . . .
H9C_2 H -0.174068 0.910810 0.387947 0.066 Uiso 1 1 calc R U . . .
C10_2 C 0.1340(4) 0.8002(3) 0.28497(10) 0.0404(5) Uani 1 1 d . . . . .
H10A_2 H -0.024046 0.781020 0.295042 0.061 Uiso 1 1 calc R U . . .
H10B_2 H 0.213926 0.734616 0.254415 0.061 Uiso 1 1 calc R U . . .
H10C_2 H 0.125338 0.905779 0.268609 0.061 Uiso 1 1 calc R U . . .
C1_3 C 0.9581(3) 0.6637(2) 0.15520(8) 0.0274(4) Uani 1 1 d . . . . .
C2_3 C 0.8480(4) 0.8113(2) 0.13689(9) 0.0312(4) Uani 1 1 d . . . . .
H2_3 H 0.690196 0.846547 0.150432 0.037 Uiso 1 1 calc R U . . .
C3_3 C 0.9685(4) 0.9066(2) 0.09898(10) 0.0371(5) Uani 1 1 d . . . . .
H3_3 H 0.892397 1.006370 0.086172 0.044 Uiso 1 1 calc R U . . .
C4_3 C 1.1996(4) 0.8563(2) 0.07981(10) 0.0397(5) Uani 1 1 d . . . . .
H4_3 H 1.280657 0.921018 0.053191 0.048 Uiso 1 1 calc R U . . .
C5_3 C 1.3126(4) 0.7121(2) 0.09932(10) 0.0369(5) Uani 1 1 d . . . . .
H5_3 H 1.472332 0.678781 0.087045 0.044 Uiso 1 1 calc R U . . .
C6_3 C 1.1925(3) 0.6161(2) 0.13683(9) 0.0318(5) Uani 1 1 d . . . . .
H6_3 H 1.270578 0.517126 0.150122 0.038 Uiso 1 1 calc R U . . .
C1_4 C 0.9725(3) 0.3417(2) 0.13929(9) 0.0279(4) Uani 1 1 d . . . . .
C2_4 C 0.9007(4) 0.3701(2) 0.08033(9) 0.0332(5) Uani 1 1 d . . . . .
H2_4 H 0.751228 0.429755 0.072880 0.040 Uiso 1 1 calc R U . . .
C3_4 C 1.0457(4) 0.3123(2) 0.03211(10) 0.0418(6) Uani 1 1 d . . . . .
H3_4 H 0.995246 0.332284 -0.008120 0.050 Uiso 1 1 calc R U . . .
C4_4 C 1.2629(4) 0.2256(3) 0.04272(11) 0.0457(6) Uani 1 1 d . . . . .
H4_4 H 1.363910 0.188614 0.009594 0.055 Uiso 1 1 calc R U . . .
C5_4 C 1.3345(4) 0.1924(3) 0.10180(11) 0.0435(6) Uani 1 1 d . . . . .
H5_4 H 1.483145 0.131514 0.109162 0.052 Uiso 1 1 calc R U . . .
C6_4 C 1.1878(4) 0.2485(2) 0.14988(10) 0.0364(5) Uani 1 1 d . . . . .
H6_4 H 1.234437 0.223168 0.190374 0.044 Uiso 1 1 calc R U . . .

loop_
_atom_site_aniso_label
_atom_site_aniso_U_11
_atom_site_aniso_U_22
_atom_site_aniso_U_33
_atom_site_aniso_U_23
_atom_site_aniso_U_13
_atom_site_aniso_U_12
O1_1 0.0283(7) 0.0344(8) 0.0270(7) -0.0048(6) 0.0042(5) -0.0047(6)
C1_1 0.0243(10) 0.0341(11) 0.0237(9) -0.0052(8) 0.0007(7) -0.0034(8)
B1_1 0.0218(11) 0.0416(13) 0.0268(11) 0.0004(9) -0.0021(8) -0.0042(9)
C2_1 0.0220(9) 0.0348(11) 0.0247(9) -0.0004(8) -0.0029(7) -0.0035(8)
C3_1 0.0245(9) 0.0327(11) 0.0276(10) 0.0014(8) -0.0040(7) -0.0052(8)
C4_1 0.0293(10) 0.0348(11) 0.0312(10) -0.0009(8) -0.0035(8) -0.0037(8)
C5_1 0.0317(11) 0.0351(11) 0.0389(11) 0.0062(9) -0.0062(9) -0.0067(9)
C6_1 0.0327(11) 0.0460(13) 0.0347(11) 0.0085(9) -0.0005(9) -0.0111(10)
C7_1 0.0290(11) 0.0423(12) 0.0309(10) 0.0016(9) 0.0013(8) -0.0076(9)
C8_1 0.0259(10) 0.0376(11) 0.0269(10) 0.0005(8) 0.0000(8) -0.0047(8)
C1_2 0.0256(10) 0.0376(11) 0.0262(9) -0.0013(8) 0.0029(7) -0.0087(8)
C2_2 0.0288(11) 0.0409(12) 0.0278(10) 0.0016(8) -0.0004(8) -0.0068(9)
C3_2 0.0372(12) 0.0449(12) 0.0256(10) 0.0008(9) -0.0007(8) -0.0118(10)
C4_2 0.0406(12) 0.0450(13) 0.0256(10) -0.0053(9) 0.0033(9) -0.0090(10)
C5_2 0.0291(11) 0.0404(12) 0.0302(10) -0.0056(8) 0.0037(8) -0.0079(9)
C6_2 0.0274(10) 0.0382(11) 0.0287(10) -0.0014(8) -0.0005(8) -0.0090(9)
C7_2 0.0341(12) 0.0508(14) 0.0383(12) -0.0003(10) -0.0055(9) -0.0025(10)
C8_2 0.0583(16) 0.0624(16) 0.0289(11) -0.0015(11) -0.0089(10) -0.0098(13)
C9_2 0.0367(13) 0.0513(14) 0.0414(12) -0.0114(10) 0.0045(10) -0.0018(10)
C10_2 0.0340(12) 0.0498(14) 0.0359(11) -0.0104(10) -0.0036(9) -0.0010(10)
C1_3 0.0280(10) 0.0314(10) 0.0229(9) -0.0054(7) 0.0005(7) -0.0056(8)
C2_3 0.0286(10) 0.0348(11) 0.0294(10) -0.0064(8) 0.0036(8) -0.0053(8)
C3_3 0.0398(12) 0.0314(11) 0.0378(11) -0.0044(9) 0.0077(9) -0.0061(9)
C4_3 0.0392(12) 0.0334(11) 0.0444(12) -0.0049(9) 0.0141(10) -0.0095(9)
C5_3 0.0301(11) 0.0375(12) 0.0424(12) -0.0085(9) 0.0097(9) -0.0082(9)
C6_3 0.0266(10) 0.0336(11) 0.0338(10) -0.0038(8) 0.0002(8) -0.0038(8)
C1_4 0.0257(10) 0.0292(10) 0.0285(10) -0.0018(8) 0.0005(7) -0.0063(8)
C2_4 0.0364(11) 0.0303(11) 0.0313(10) -0.0022(8) -0.0016(8) -0.0040(9)
C3_4 0.0621(15) 0.0322(11) 0.0296(11) -0.0016(8) 0.0046(10) -0.0101(11)
C4_4 0.0538(15) 0.0367(12) 0.0434(13) -0.0082(10) 0.0223(11) -0.0101(11)
C5_4 0.0313(12) 0.0369(12) 0.0602(15) -0.0102(11) 0.0096(10) -0.0043(9)
C6_4 0.0310(11) 0.0371(12) 0.0400(12) -0.0061(9) -0.0017(9) -0.0033(9)

loop_
_atom_type_symbol
_atom_type_description
_atom_type_scat_dispersion_real
_atom_type_scat_dispersion_imag
_atom_type_scat_source
C C 0.0181 0.0091 'International Tables Vol C Tables 4.2.6.8 and 6.1.1.4'
H H 0.0000 0.0000 'International Tables Vol C Tables 4.2.6.8 and 6.1.1.4'
B B 0.0090 0.0039 'International Tables Vol C Tables 4.2.6.8 and 6.1.1.4'
O O 0.0492 0.0322 'International Tables Vol C Tables 4.2.6.8 and 6.1.1.4'

loop_
_exptl_crystal_face_index_h
_exptl_crystal_face_index_k
_exptl_crystal_face_index_l
_exptl_crystal_face_perp_dist
-1 -1 -2 0.1239
1 1 2 0.1206
-1 -2 -2 0.0928
0 0 1 0.0094
0 -1 -1 0.0181
0 -2 -1 0.0149
0 1 0 0.0195
-1 -1 2 0.0906
0 -2 1 0.0112
1 1 -2 0.1152
0 2 -1 0.0204
0 1 -2 0.0201
0 0 -1 0.0267
0 -1 2 0.0087

loop_
_geom_angle_atom_site_label_1
_geom_angle_atom_site_label_2
_geom_angle_atom_site_label_3
_geom_angle
_geom_angle_site_symmetry_1
_geom_angle_site_symmetry_3
_geom_angle_publ_flag
C1_1 O1_1 B1_1 122.65(17) . . ?
C2_1 C1_1 O1_1 122.13(16) . . ?
C2_1 C1_1 C1_3 126.96(17) . . ?
O1_1 C1_1 C1_3 110.91(16) . . ?
O1_1 B1_1 C8_1 117.10(18) . . ?
O1_1 B1_1 C1_2 116.20(19) . . ?
C8_1 B1_1 C1_2 126.52(17) . . ?
C1_1 C2_1 C3_1 120.87(17) . . ?
C1_1 C2_1 C1_4 119.47(16) . . ?
C3_1 C2_1 C1_4 119.66(17) . . ?
C4_1 C3_1 C8_1 119.69(17) . . ?
C4_1 C3_1 C2_1 121.72(18) . . ?
C8_1 C3_1 C2_1 118.59(18) . . ?
C5_1 C4_1 C3_1 120.46(19) . . ?
C5_1 C4_1 H4_1 119.8 . . ?
C3_1 C4_1 H4_1 119.8 . . ?
C4_1 C5_1 C6_1 120.3(2) . . ?
C4_1 C5_1 H5_1 119.9 . . ?
C6_1 C5_1 H5_1 119.9 . . ?
C7_1 C6_1 C5_1 119.97(18) . . ?
C7_1 C6_1 H6_1 120.0 . . ?
C5_1 C6_1 H6_1 120.0 . . ?
C6_1 C7_1 C8_1 121.22(19) . . ?
C6_1 C7_1 H7_1 119.4 . . ?
C8_1 C7_1 H7_1 119.4 . . ?
C7_1 C8_1 C3_1 118.36(19) . . ?
C7_1 C8_1 B1_1 123.22(18) . . ?
C3_1 C8_1 B1_1 118.37(17) . . ?
C6_2 C1_2 C2_2 120.23(18) . . ?
C6_2 C1_2 B1_1 121.33(18) . . ?
C2_2 C1_2 B1_1 118.44(18) . . ?
C3_2 C2_2 C1_2 119.67(19) . . ?
C3_2 C2_2 C7_2 119.23(19) . . ?
C1_2 C2_2 C7_2 121.10(19) . . ?
C4_2 C3_2 C2_2 118.84(19) . . ?
C4_2 C3_2 C8_2 120.1(2) . . ?
C2_2 C3_2 C8_2 121.1(2) . . ?
C5_2 C4_2 C3_2 122.7(2) . . ?
C5_2 C4_2 H4_2 118.6 . . ?
C3_2 C4_2 H4_2 118.6 . . ?
C4_2 C5_2 C6_2 118.7(2) . . ?
C4_2 C5_2 C9_2 120.45(19) . . ?
C6_2 C5_2 C9_2 120.80(19) . . ?
C5_2 C6_2 C1_2 119.79(18) . . ?
C5_2 C6_2 C10_2 119.62(19) . . ?
C1_2 C6_2 C10_2 120.59(18) . . ?
C2_2 C7_2 H7A_2 109.5 . . ?
C2_2 C7_2 H7B_2 109.5 . . ?
H7A_2 C7_2 H7B_2 109.5 . . ?
C2_2 C7_2 H7C_2 109.5 . . ?
H7A_2 C7_2 H7C_2 109.5 . . ?
H7B_2 C7_2 H7C_2 109.5 . . ?
C3_2 C8_2 H8A_2 109.5 . . ?
C3_2 C8_2 H8B_2 109.5 . . ?
H8A_2 C8_2 H8B_2 109.5 . . ?
C3_2 C8_2 H8C_2 109.5 . . ?
H8A_2 C8_2 H8C_2 109.5 . . ?
H8B_2 C8_2 H8C_2 109.5 . . ?
C5_2 C9_2 H9A_2 109.5 . . ?
C5_2 C9_2 H9B_2 109.5 . . ?
H9A_2 C9_2 H9B_2 109.5 . . ?
C5_2 C9_2 H9C_2 109.5 . . ?
H9A_2 C9_2 H9C_2 109.5 . . ?
H9B_2 C9_2 H9C_2 109.5 . . ?
C6_2 C10_2 H10A_2 109.5 . . ?
C6_2 C10_2 H10B_2 109.5 . . ?
H10A_2 C10_2 H10B_2 109.5 . . ?
C6_2 C10_2 H10C_2 109.5 . . ?
H10A_2 C10_2 H10C_2 109.5 . . ?
H10B_2 C10_2 H10C_2 109.5 . . ?
C6_3 C1_3 C2_3 118.94(17) . . ?
C6_3 C1_3 C1_1 121.12(18) . . ?
C2_3 C1_3 C1_1 119.89(17) . . ?
C3_3 C2_3 C1_3 120.23(18) . . ?
C3_3 C2_3 H2_3 119.9 . . ?
C1_3 C2_3 H2_3 119.9 . . ?
C4_3 C3_3 C2_3 120.1(2) . . ?
C4_3 C3_3 H3_3 120.0 . . ?
C2_3 C3_3 H3_3 120.0 . . ?
C5_3 C4_3 C3_3 120.17(19) . . ?
C5_3 C4_3 H4_3 119.9 . . ?
C3_3 C4_3 H4_3 119.9 . . ?
C4_3 C5_3 C6_3 119.9(2) . . ?
C4_3 C5_3 H5_3 120.0 . . ?
C6_3 C5_3 H5_3 120.0 . . ?
C5_3 C6_3 C1_3 120.58(19) . . ?
C5_3 C6_3 H6_3 119.7 . . ?
C1_3 C6_3 H6_3 119.7 . . ?
C2_4 C1_4 C6_4 119.03(18) . . ?
C2_4 C1_4 C2_1 121.39(17) . . ?
C6_4 C1_4 C2_1 119.47(18) . . ?
C1_4 C2_4 C3_4 120.6(2) . . ?
C1_4 C2_4 H2_4 119.7 . . ?
C3_4 C2_4 H2_4 119.7 . . ?
C4_4 C3_4 C2_4 119.9(2) . . ?
C4_4 C3_4 H3_4 120.0 . . ?
C2_4 C3_4 H3_4 120.0 . . ?
C3_4 C4_4 C5_4 120.2(2) . . ?
C3_4 C4_4 H4_4 119.9 . . ?
C5_4 C4_4 H4_4 119.9 . . ?
C6_4 C5_4 C4_4 119.7(2) . . ?
C6_4 C5_4 H5_4 120.2 . . ?
C4_4 C5_4 H5_4 120.2 . . ?
C5_4 C6_4 C1_4 120.5(2) . . ?
C5_4 C6_4 H6_4 119.7 . . ?
C1_4 C6_4 H6_4 119.7 . . ?

loop_
_geom_bond_atom_site_label_1
_geom_bond_atom_site_label_2
_geom_bond_distance
_geom_bond_site_symmetry_2
_geom_bond_publ_flag
O1_1 C1_1 1.383(2) . ?
O1_1 B1_1 1.383(2) . ?
C1_1 C2_1 1.352(3) . ?
C1_1 C1_3 1.484(3) . ?
B1_1 C8_1 1.533(3) . ?
B1_1 C1_2 1.576(3) . ?
C2_1 C3_1 1.464(3) . ?
C2_1 C1_4 1.496(3) . ?
C3_1 C4_1 1.406(3) . ?
C3_1 C8_1 1.418(3) . ?
C4_1 C5_1 1.383(3) . ?
C4_1 H4_1 0.9500 . ?
C5_1 C6_1 1.397(3) . ?
C5_1 H5_1 0.9500 . ?
C6_1 C7_1 1.382(3) . ?
C6_1 H6_1 0.9500 . ?
C7_1 C8_1 1.410(3) . ?
C7_1 H7_1 0.9500 . ?
C1_2 C6_2 1.409(3) . ?
C1_2 C2_2 1.410(3) . ?
C2_2 C3_2 1.406(3) . ?
C2_2 C7_2 1.515(3) . ?
C3_2 C4_2 1.389(3) . ?
C3_2 C8_2 1.510(3) . ?
C4_2 C5_2 1.388(3) . ?
C4_2 H4_2 0.9500 . ?
C5_2 C6_2 1.406(3) . ?
C5_2 C9_2 1.515(3) . ?
C6_2 C10_2 1.505(3) . ?
C7_2 H7A_2 0.9800 . ?
C7_2 H7B_2 0.9800 . ?
C7_2 H7C_2 0.9800 . ?
C8_2 H8A_2 0.9800 . ?
C8_2 H8B_2 0.9800 . ?
C8_2 H8C_2 0.9800 . ?
C9_2 H9A_2 0.9800 . ?
C9_2 H9B_2 0.9800 . ?
C9_2 H9C_2 0.9800 . ?
C10_2 H10A_2 0.9800 . ?
C10_2 H10B_2 0.9800 . ?
C10_2 H10C_2 0.9800 . ?
C1_3 C6_3 1.394(3) . ?
C1_3 C2_3 1.397(3) . ?
C2_3 C3_3 1.389(3) . ?
C2_3 H2_3 0.9500 . ?
C3_3 C4_3 1.385(3) . ?
C3_3 H3_3 0.9500 . ?
C4_3 C5_3 1.383(3) . ?
C4_3 H4_3 0.9500 . ?
C5_3 C6_3 1.387(3) . ?
C5_3 H5_3 0.9500 . ?
C6_3 H6_3 0.9500 . ?
C1_4 C2_4 1.388(3) . ?
C1_4 C6_4 1.394(3) . ?
C2_4 C3_4 1.389(3) . ?
C2_4 H2_4 0.9500 . ?
C3_4 C4_4 1.380(3) . ?
C3_4 H3_4 0.9500 . ?
C4_4 C5_4 1.391(3) . ?
C4_4 H4_4 0.9500 . ?
C5_4 C6_4 1.386(3) . ?
C5_4 H5_4 0.9500 . ?
C6_4 H6_4 0.9500 . ?

loop_
_geom_torsion_atom_site_label_1
_geom_torsion_atom_site_label_2
_geom_torsion_atom_site_label_3
_geom_torsion_atom_site_label_4
_geom_torsion
_geom_torsion_site_symmetry_1
_geom_torsion_site_symmetry_2
_geom_torsion_site_symmetry_3
_geom_torsion_site_symmetry_4
_geom_torsion_publ_flag
B1_1 O1_1 C1_1 C2_1 3.3(3) . . . . ?
B1_1 O1_1 C1_1 C1_3 -175.85(17) . . . . ?
C1_1 O1_1 B1_1 C8_1 -6.0(3) . . . . ?
C1_1 O1_1 B1_1 C1_2 169.34(17) . . . . ?
O1_1 C1_1 C2_1 C3_1 -0.2(3) . . . . ?
C1_3 C1_1 C2_1 C3_1 178.76(18) . . . . ?
O1_1 C1_1 C2_1 C1_4 179.92(16) . . . . ?
C1_3 C1_1 C2_1 C1_4 -1.1(3) . . . . ?
C1_1 C2_1 C3_1 C4_1 -179.29(19) . . . . ?
C1_4 C2_1 C3_1 C4_1 0.6(3) . . . . ?
C1_1 C2_1 C3_1 C8_1 0.5(3) . . . . ?
C1_4 C2_1 C3_1 C8_1 -179.64(17) . . . . ?
C8_1 C3_1 C4_1 C5_1 0.8(3) . . . . ?
C2_1 C3_1 C4_1 C5_1 -179.41(18) . . . . ?
C3_1 C4_1 C5_1 C6_1 0.2(3) . . . . ?
C4_1 C5_1 C6_1 C7_1 -0.6(3) . . . . ?
C5_1 C6_1 C7_1 C8_1 0.0(3) . . . . ?
C6_1 C7_1 C8_1 C3_1 1.0(3) . . . . ?
C6_1 C7_1 C8_1 B1_1 -176.72(19) . . . . ?
C4_1 C3_1 C8_1 C7_1 -1.4(3) . . . . ?
C2_1 C3_1 C8_1 C7_1 178.84(17) . . . . ?
C4_1 C3_1 C8_1 B1_1 176.42(18) . . . . ?
C2_1 C3_1 C8_1 B1_1 -3.4(3) . . . . ?
O1_1 B1_1 C8_1 C7_1 -176.26(18) . . . . ?
C1_2 B1_1 C8_1 C7_1 8.9(3) . . . . ?
O1_1 B1_1 C8_1 C3_1 6.0(3) . . . . ?
C1_2 B1_1 C8_1 C3_1 -168.78(19) . . . . ?
O1_1 B1_1 C1_2 C6_2 81.7(2) . . . . ?
C8_1 B1_1 C1_2 C6_2 -103.4(2) . . . . ?
O1_1 B1_1 C1_2 C2_2 -98.3(2) . . . . ?
C8_1 B1_1 C1_2 C2_2 76.6(3) . . . . ?
C6_2 C1_2 C2_2 C3_2 -0.2(3) . . . . ?
B1_1 C1_2 C2_2 C3_2 179.78(18) . . . . ?
C6_2 C1_2 C2_2 C7_2 -179.32(19) . . . . ?
B1_1 C1_2 C2_2 C7_2 0.7(3) . . . . ?
C1_2 C2_2 C3_2 C4_2 1.1(3) . . . . ?
C7_2 C2_2 C3_2 C4_2 -179.79(19) . . . . ?
C1_2 C2_2 C3_2 C8_2 -178.39(19) . . . . ?
C7_2 C2_2 C3_2 C8_2 0.7(3) . . . . ?
C2_2 C3_2 C4_2 C5_2 -0.8(3) . . . . ?
C8_2 C3_2 C4_2 C5_2 178.7(2) . . . . ?
C3_2 C4_2 C5_2 C6_2 -0.4(3) . . . . ?
C3_2 C4_2 C5_2 C9_2 179.4(2) . . . . ?
C4_2 C5_2 C6_2 C1_2 1.3(3) . . . . ?
C9_2 C5_2 C6_2 C1_2 -178.53(19) . . . . ?
C4_2 C5_2 C6_2 C10_2 -178.76(19) . . . . ?
C9_2 C5_2 C6_2 C10_2 1.4(3) . . . . ?
C2_2 C1_2 C6_2 C5_2 -1.0(3) . . . . ?
B1_1 C1_2 C6_2 C5_2 178.99(18) . . . . ?
C2_2 C1_2 C6_2 C10_2 179.09(18) . . . . ?
B1_1 C1_2 C6_2 C10_2 -0.9(3) . . . . ?
C2_1 C1_1 C1_3 C6_3 -45.3(3) . . . . ?
O1_1 C1_1 C1_3 C6_3 133.72(19) . . . . ?
C2_1 C1_1 C1_3 C2_3 137.3(2) . . . . ?
O1_1 C1_1 C1_3 C2_3 -43.6(2) . . . . ?
C6_3 C1_3 C2_3 C3_3 2.6(3) . . . . ?
C1_1 C1_3 C2_3 C3_3 179.96(18) . . . . ?
C1_3 C2_3 C3_3 C4_3 -0.9(3) . . . . ?
C2_3 C3_3 C4_3 C5_3 -1.3(4) . . . . ?
C3_3 C4_3 C5_3 C6_3 1.8(3) . . . . ?
C4_3 C5_3 C6_3 C1_3 0.0(3) . . . . ?
C2_3 C1_3 C6_3 C5_3 -2.1(3) . . . . ?
C1_1 C1_3 C6_3 C5_3 -179.47(19) . . . . ?
C1_1 C2_1 C1_4 C2_4 -74.9(3) . . . . ?
C3_1 C2_1 C1_4 C2_4 105.2(2) . . . . ?
C1_1 C2_1 C1_4 C6_4 101.4(2) . . . . ?
C3_1 C2_1 C1_4 C6_4 -78.5(2) . . . . ?
C6_4 C1_4 C2_4 C3_4 -2.9(3) . . . . ?
C2_1 C1_4 C2_4 C3_4 173.45(19) . . . . ?
C1_4 C2_4 C3_4 C4_4 0.0(3) . . . . ?
C2_4 C3_4 C4_4 C5_4 1.9(3) . . . . ?
C3_4 C4_4 C5_4 C6_4 -0.9(3) . . . . ?
C4_4 C5_4 C6_4 C1_4 -2.0(3) . . . . ?
C2_4 C1_4 C6_4 C5_4 3.9(3) . . . . ?
C2_1 C1_4 C6_4 C5_4 -172.52(19) . . . . ?
